data_7059707
loop_
_publ_author_name
'Ergun, Selin'
'Casselman, Matthew D.'
'Kaur, Aman Preet'
'Attanayake, N. Harsha'
'Parkin, Sean R.'
'Odom, Susan A.'

_publ_section_title
;
 Improved synthesis of N-ethyl-3,7-bis(trifluoromethyl)phenothiazine
;
_journal_issue 26
_journal_name_full 'New Journal of Chemistry'
_journal_page_first 11349
_journal_page_last 11355
_journal_paper_doi 10.1039/D0NJ00184H
_journal_volume 44
_journal_year 2020
_chemical_formula_moiety 'C16 H11 F6 N S'
_chemical_formula_sum 'C16 H11 F6 N S'
_chemical_formula_weight 363.32
_space_group_crystal_system triclinic
_space_group_IT_number 2
_space_group_name_Hall '-P 1'
_space_group_name_H-M_alt 'P -1'
_atom_sites_solution_hydrogens difmap
_atom_sites_solution_primary direct
_atom_sites_solution_secondary difmap
_audit_creation_method 'SHELXL-2014/7 and CIFFIX'
_audit_update_record
;
2016-05-26 deposited with the CCDC.	2020-05-29 downloaded from the CCDC.
;
_cell_angle_alpha 91.3974(10)
_cell_angle_beta 92.4383(11)
_cell_angle_gamma 92.1014(10)
_cell_formula_units_Z 4
_cell_length_a 7.8034(2)
_cell_length_b 13.0620(3)
_cell_length_c 14.6101(4)
_cell_measurement_reflns_used 6693
_cell_measurement_temperature 90.0(2)
_cell_measurement_theta_max 27.48
_cell_measurement_theta_min 1.00
_cell_volume 1486.33(7)
_computing_cell_refinement '<i>SCALEPACK</i> (Otwinowski & Minor, 2006)'
_computing_data_collection '<i>COLLECT</i> (Nonius, 1998)'
_computing_data_reduction '<i>DENZO-SMN</i> (Otwinowski & Minor, 2006)'
_computing_molecular_graphics '<i>XP in SHELXTL</i> (Sheldrick, 2008)'
_computing_publication_material '<i>SHELX</i> (Sheldrick, 2008) and <i>CIFFIX</i> (Parkin, 2013)'
_computing_structure_refinement '<i>SHELXL-2014/7</i> (Sheldrick, 2015b)'
_computing_structure_solution '<i>SHELXT</i> (Sheldrick, 2015a)'
_diffrn_ambient_temperature 90.0(2)
_diffrn_detector_area_resol_mean 9.1
_diffrn_measured_fraction_theta_full 1.000
_diffrn_measured_fraction_theta_max 1.000
_diffrn_measurement_device_type 'Nonius KappaCCD diffractometer'
_diffrn_measurement_method '\f and \w scans at fixed \c = 55\%'
_diffrn_radiation_type MoK\a
_diffrn_radiation_wavelength 0.71073
_diffrn_reflns_av_R_equivalents 0.0622
_diffrn_reflns_av_unetI/netI 0.0549
_diffrn_reflns_Laue_measured_fraction_full 1.000
_diffrn_reflns_Laue_measured_fraction_max 1.000
_diffrn_reflns_limit_h_max 10
_diffrn_reflns_limit_h_min -10
_diffrn_reflns_limit_k_max 16
_diffrn_reflns_limit_k_min -16
_diffrn_reflns_limit_l_max 18
_diffrn_reflns_limit_l_min -18
_diffrn_reflns_number 50797
_diffrn_reflns_point_group_measured_fraction_full 1.000
_diffrn_reflns_point_group_measured_fraction_max 1.000
_diffrn_reflns_theta_full 25.242
_diffrn_reflns_theta_max 27.498
_diffrn_reflns_theta_min 1.395
_diffrn_source 'fine-focus sealed-tube'
_exptl_absorpt_coefficient_mu 0.283
_exptl_absorpt_correction_T_max 0.962
_exptl_absorpt_correction_T_min 0.753
_exptl_absorpt_correction_type multi-scan
_exptl_absorpt_process_details '<i>SADABS</i> (Krause et al., 2015)'
_exptl_crystal_colour colourless
_exptl_crystal_density_diffrn 1.624
_exptl_crystal_description 'solvent-rounded tablet'
_exptl_crystal_F_000 736
_exptl_crystal_recrystallization_method 'Re-crystallisation from solvent'
_exptl_crystal_size_max 0.300
_exptl_crystal_size_mid 0.200
_exptl_crystal_size_min 0.025
_refine_diff_density_max 0.364
_refine_diff_density_min -0.319
_refine_diff_density_rms 0.081
_refine_ls_extinction_method none
_refine_ls_goodness_of_fit_ref 1.057
_refine_ls_hydrogen_treatment constr
_refine_ls_matrix_type full
_refine_ls_number_parameters 433
_refine_ls_number_reflns 6808
_refine_ls_number_restraints 0
_refine_ls_restrained_S_all 1.057
_refine_ls_R_factor_all 0.1035
_refine_ls_R_factor_gt 0.0576
_refine_ls_shift/su_max 0.000
_refine_ls_shift/su_mean 0.000
_refine_ls_structure_factor_coef Fsqd
_refine_ls_weighting_details 'w=1/[\s^2^(Fo^2^)+(0.0546P)^2^+2.3134P] where P=(Fo^2^+2Fc^2^)/3'
_refine_ls_weighting_scheme calc
_refine_ls_wR_factor_gt 0.1325
_refine_ls_wR_factor_ref 0.1538
_reflns_Friedel_coverage 0.000
_reflns_number_gt 4446
_reflns_number_total 6808
_reflns_threshold_expression 'I > 2\s(I)'
_cod_data_source_file d0nj00184h2.cif
_cod_data_source_block k14040
_cod_depositor_comments
;Adding full bibliography for 7059707--7059708.cif.

 Adding full bibliography for 7059707--7059708.cif.
;
_cod_database_code 7059707
_shelx_shelxl_version_number 2014/7
_shelx_space_group_comment
; 
The symmetry employed for this shelxl refinement is uniquely defined 
by the following loop, which should always be used as a source of 
symmetry information in preference to the above space-group names. 
They are only intended as comments. 
;
_shelx_estimated_absorpt_t_min 0.920
_shelx_estimated_absorpt_t_max 0.993
_exptl_absorpt_special_details
; 
In addition to absorption, multi-scan techniques also correct other slowly 
varying changes in scale factor over reciprocal space, such as those caused 
by x-ray beam inhomogeneity, goniometer imperfection, crystal decomposition, 
crystal longer than the x-ray beam cross section, absorption by the crystal 
mount etc.  These account, by and large, for much of the difference between 
estimated values of Tmin and Tmax and the _exptl_absorpt_correction_ values. 
;

loop_
_space_group_symop_operation_xyz
'x, y, z'
'-x, -y, -z'

loop_
_atom_site_label
_atom_site_type_symbol
_atom_site_fract_x
_atom_site_fract_y
_atom_site_fract_z
_atom_site_U_iso_or_equiv
_atom_site_adp_type
_atom_site_occupancy
_atom_site_site_symmetry_order
_atom_site_calc_flag
_atom_site_refinement_flags_posn
_atom_site_refinement_flags_adp
_atom_site_refinement_flags_occupancy
_atom_site_disorder_assembly
_atom_site_disorder_group
N1A N 1.0934(3) 0.16135(18) 0.25392(16) 0.0226(5) Uani 1 1 d . . . . .
S1A S 1.0415(1) 0.39062(6) 0.25591(5) 0.02626(19) Uani 1 1 d . . . . .
F1A F 0.8486(4) 0.27291(16) 0.65405(15) 0.0640(8) Uani 1 1 d . . . . .
F2A F 1.0601(3) 0.38014(18) 0.63898(15) 0.0550(6) Uani 1 1 d . . . . .
F3A F 0.8101(3) 0.41496(16) 0.58901(13) 0.0446(5) Uani 1 1 d . . . . .
F4A F 0.8063(3) 0.26026(16) -0.14972(14) 0.0565(7) Uani 1 1 d . . . . .
F5A F 0.9722(3) 0.38935(18) -0.11652(15) 0.0569(7) Uani 1 1 d . . . . .
F6A F 0.7137(3) 0.38675(19) -0.07560(15) 0.0584(7) Uani 1 1 d . . . . .
C1A C 1.0482(4) 0.2038(2) 0.3386(2) 0.0241(6) Uani 1 1 d . . . . .
C2A C 1.0423(4) 0.1453(2) 0.4173(2) 0.0261(7) Uani 1 1 d . . . . .
H2AA H 1.0697 0.0750 0.4139 0.031 Uiso 1 1 calc R U . . .
C3A C 0.9972(4) 0.1880(2) 0.4999(2) 0.0305(7) Uani 1 1 d . . . . .
H3AA H 0.9957 0.1471 0.5528 0.037 Uiso 1 1 calc R U . . .
C4A C 0.9544(4) 0.2894(2) 0.5066(2) 0.0274(7) Uani 1 1 d . . . . .
C5A C 0.9586(4) 0.3490(2) 0.4288(2) 0.0261(7) Uani 1 1 d . . . . .
H5AA H 0.9266 0.4184 0.4322 0.031 Uiso 1 1 calc R U . . .
C6A C 1.0091(4) 0.3077(2) 0.3468(2) 0.0232(6) Uani 1 1 d . . . . .
C7A C 0.9169(5) 0.3381(2) 0.5974(2) 0.0330(8) Uani 1 1 d . . . . .
C8A C 0.9913(4) 0.3049(2) 0.1639(2) 0.0221(6) Uani 1 1 d . . . . .
C9A C 0.9263(4) 0.3441(2) 0.0825(2) 0.0261(7) Uani 1 1 d . . . . .
H9AA H 0.8969 0.4139 0.0803 0.031 Uiso 1 1 calc R U . . .
C10A C 0.9041(4) 0.2817(2) 0.0045(2) 0.0260(7) Uani 1 1 d . . . . .
C11A C 0.9424(4) 0.1796(2) 0.0091(2) 0.0277(7) Uani 1 1 d . . . . .
H11A H 0.9282 0.1367 -0.0442 0.033 Uiso 1 1 calc R U . . .
C12A C 1.0018(4) 0.1389(2) 0.0916(2) 0.0267(7) Uani 1 1 d . . . . .
H12A H 1.0245 0.0680 0.0940 0.032 Uiso 1 1 calc R U . . .
C13A C 1.0283(4) 0.2007(2) 0.17016(19) 0.0222(6) Uani 1 1 d . . . . .
C14A C 0.8482(4) 0.3285(2) -0.0850(2) 0.0299(7) Uani 1 1 d . . . . .
C15A C 1.1633(4) 0.0582(2) 0.2523(2) 0.0266(7) Uani 1 1 d . . . . .
H15A H 1.2442 0.0528 0.3059 0.032 Uiso 1 1 calc R U . . .
H15B H 1.2299 0.0504 0.1965 0.032 Uiso 1 1 calc R U . . .
C16A C 1.0300(4) -0.0307(2) 0.2537(2) 0.0298(7) Uani 1 1 d . . . . .
H16A H 1.0883 -0.0958 0.2524 0.045 Uiso 1 1 calc R U . . .
H16B H 0.9654 -0.0253 0.3095 0.045 Uiso 1 1 calc R U . . .
H16C H 0.9511 -0.0278 0.1999 0.045 Uiso 1 1 calc R U . . .
N1B N 0.5173(3) 0.37303(18) 0.26360(17) 0.0252(6) Uani 1 1 d . . . . .
S1B S 0.64236(10) 0.15800(6) 0.25940(5) 0.0275(2) Uani 1 1 d . . . . .
F1B F 0.2947(3) 0.19883(16) -0.13734(13) 0.0526(6) Uani 1 1 d . . . . .
F2B F 0.5240(3) 0.11522(19) -0.10856(15) 0.0557(6) Uani 1 1 d . . . . .
F3B F 0.2831(2) 0.06143(14) -0.06002(13) 0.0361(5) Uani 1 1 d . . . . .
F4B F 0.4389(4) 0.21466(19) 0.66961(15) 0.0756(9) Uani 1 1 d . . . . .
F5B F 0.5991(3) 0.09983(17) 0.61470(15) 0.0507(6) Uani 1 1 d . . . . .
F6B F 0.3274(3) 0.08527(17) 0.59145(16) 0.0525(6) Uani 1 1 d . . . . .
C1B C 0.4785(4) 0.3183(2) 0.1802(2) 0.0248(7) Uani 1 1 d . . . . .
C2B C 0.3930(4) 0.3625(2) 0.1064(2) 0.0271(7) Uani 1 1 d . . . . .
H2BA H 0.3557 0.4306 0.1127 0.033 Uiso 1 1 calc R U . . .
C3B C 0.3609(4) 0.3085(2) 0.0233(2) 0.0273(7) Uani 1 1 d . . . . .
H3BA H 0.3042 0.3401 -0.0268 0.033 Uiso 1 1 calc R U . . .
C4B C 0.4125(4) 0.2086(2) 0.0146(2) 0.0278(7) Uani 1 1 d . . . . .
C5B C 0.4934(4) 0.1626(2) 0.0884(2) 0.0274(7) Uani 1 1 d . . . . .
H5BA H 0.5250 0.0933 0.0829 0.033 Uiso 1 1 calc R U . . .
C6B C 0.5283(4) 0.2165(2) 0.1698(2) 0.0231(6) Uani 1 1 d . . . . .
C7B C 0.3791(4) 0.1479(3) -0.0733(2) 0.0313(7) Uani 1 1 d . . . . .
C8B C 0.5476(4) 0.2178(2) 0.3524(2) 0.0261(7) Uani 1 1 d . . . . .
C9B C 0.5334(4) 0.1656(2) 0.4330(2) 0.0288(7) Uani 1 1 d . . . . .
H9BA H 0.5652 0.0962 0.4355 0.035 Uiso 1 1 calc R U . . .
C10B C 0.4730(4) 0.2139(2) 0.5104(2) 0.0308(7) Uani 1 1 d . . . . .
C11B C 0.4185(4) 0.3136(3) 0.5048(2) 0.0305(7) Uani 1 1 d . . . . .
H11B H 0.3738 0.3463 0.5569 0.037 Uiso 1 1 calc R U . . .
C12B C 0.4290(4) 0.3657(2) 0.4235(2) 0.0261(7) Uani 1 1 d . . . . .
H12B H 0.3899 0.4336 0.4203 0.031 Uiso 1 1 calc R U . . .
C13B C 0.4961(4) 0.3196(2) 0.3462(2) 0.0239(6) Uani 1 1 d . . . . .
C14B C 0.4590(5) 0.1547(3) 0.5972(2) 0.0392(8) Uani 1 1 d . . . . .
C15B C 0.5079(4) 0.4848(2) 0.2656(2) 0.0274(7) Uani 1 1 d . . . . .
H15C H 0.5331 0.5109 0.3291 0.033 Uiso 1 1 calc R U . . .
H15D H 0.3894 0.5032 0.2476 0.033 Uiso 1 1 calc R U . . .
C16B C 0.6316(4) 0.5367(2) 0.2025(2) 0.0323(7) Uani 1 1 d . . . . .
H16D H 0.6196 0.6111 0.2067 0.049 Uiso 1 1 calc R U . . .
H16E H 0.7494 0.5202 0.2208 0.049 Uiso 1 1 calc R U . . .
H16F H 0.6057 0.5125 0.1392 0.049 Uiso 1 1 calc R U . . .

loop_
_atom_site_aniso_label
_atom_site_aniso_U_11
_atom_site_aniso_U_22
_atom_site_aniso_U_33
_atom_site_aniso_U_23
_atom_site_aniso_U_13
_atom_site_aniso_U_12
N1A 0.0281(14) 0.0198(12) 0.0203(12) 0.0001(10) -0.0001(10) 0.0057(10)
S1A 0.0335(5) 0.0222(4) 0.0230(4) 0.0018(3) 0.0001(3) 0.0001(3)
F1A 0.122(2) 0.0365(12) 0.0354(12) 0.0008(10) 0.0316(13) -0.0054(13)
F2A 0.0530(14) 0.0669(15) 0.0432(13) -0.0253(11) -0.0121(11) 0.0103(12)
F3A 0.0530(13) 0.0491(13) 0.0326(11) -0.0051(9) 0.0045(9) 0.0169(10)
F4A 0.100(2) 0.0394(12) 0.0277(11) 0.0024(9) -0.0199(12) -0.0019(12)
F5A 0.0574(15) 0.0696(16) 0.0432(13) 0.0329(12) -0.0058(11) -0.0170(12)
F6A 0.0664(16) 0.0746(16) 0.0374(12) 0.0197(11) 0.0011(11) 0.0357(13)
C1A 0.0216(16) 0.0271(16) 0.0233(15) 0.0006(12) -0.0031(12) 0.0012(12)
C2A 0.0329(18) 0.0214(15) 0.0237(16) 0.0033(12) -0.0040(13) 0.0033(13)
C3A 0.041(2) 0.0272(16) 0.0227(16) 0.0049(13) -0.0026(14) 0.0013(14)
C4A 0.0278(17) 0.0306(17) 0.0233(16) 0.0006(13) -0.0017(13) -0.0028(13)
C5A 0.0293(17) 0.0221(15) 0.0269(16) 0.0003(12) -0.0002(13) 0.0010(13)
C6A 0.0213(16) 0.0241(15) 0.0240(15) 0.0017(12) -0.0017(12) 0.0011(12)
C7A 0.045(2) 0.0274(17) 0.0262(17) 0.0047(13) 0.0009(15) -0.0007(15)
C8A 0.0219(15) 0.0232(15) 0.0216(15) 0.0026(12) 0.0038(12) 0.0019(12)
C9A 0.0280(17) 0.0250(16) 0.0258(16) 0.0068(12) 0.0028(13) 0.0030(13)
C10A 0.0279(17) 0.0270(16) 0.0231(15) 0.0020(12) 0.0000(13) 0.0014(13)
C11A 0.0321(18) 0.0281(16) 0.0229(16) 0.0003(13) 0.0020(13) 0.0009(13)
C12A 0.0294(17) 0.0259(16) 0.0251(16) 0.0029(13) 0.0023(13) 0.0027(13)
C13A 0.0229(16) 0.0245(15) 0.0194(14) 0.0042(12) 0.0016(12) 0.0019(12)
C14A 0.0329(19) 0.0262(16) 0.0308(17) 0.0018(13) 0.0024(14) -0.0001(14)
C15A 0.0325(18) 0.0229(15) 0.0244(16) 0.0021(12) -0.0005(13) 0.0050(13)
C16A 0.0369(19) 0.0242(16) 0.0282(17) 0.0006(13) -0.0012(14) 0.0019(14)
N1B 0.0316(15) 0.0207(13) 0.0228(13) 0.0003(10) -0.0022(11) -0.0005(11)
S1B 0.0284(4) 0.0274(4) 0.0271(4) 0.0023(3) 0.0001(3) 0.0047(3)
F1B 0.0889(18) 0.0397(12) 0.0272(11) 0.0027(9) -0.0172(11) -0.0028(12)
F2B 0.0505(14) 0.0716(16) 0.0441(13) -0.0237(12) 0.0165(11) -0.0106(12)
F3B 0.0408(12) 0.0312(10) 0.0354(11) -0.0037(8) -0.0013(9) -0.0038(9)
F4B 0.145(3) 0.0544(15) 0.0311(13) 0.0077(11) 0.0205(14) 0.0227(16)
F5B 0.0522(14) 0.0565(14) 0.0439(13) 0.0220(11) -0.0083(10) 0.0060(11)
F6B 0.0441(13) 0.0539(14) 0.0618(15) 0.0310(11) 0.0111(11) 0.0032(11)
C1B 0.0240(16) 0.0249(15) 0.0253(16) 0.0002(12) 0.0029(13) -0.0030(12)
C2B 0.0274(17) 0.0252(16) 0.0289(17) 0.0033(13) -0.0001(13) 0.0018(13)
C3B 0.0267(17) 0.0302(17) 0.0247(16) 0.0031(13) -0.0001(13) -0.0021(13)
C4B 0.0307(18) 0.0291(17) 0.0233(16) 0.0001(13) 0.0026(13) -0.0051(13)
C5B 0.0292(17) 0.0230(16) 0.0300(17) 0.0003(13) 0.0053(13) -0.0015(13)
C6B 0.0193(15) 0.0247(15) 0.0255(16) 0.0019(12) 0.0045(12) -0.0024(12)
C7B 0.0334(19) 0.0309(17) 0.0295(17) 0.0000(14) 0.0024(14) -0.0014(14)
C8B 0.0247(17) 0.0268(16) 0.0266(16) 0.0010(13) -0.0009(13) -0.0005(13)
C9B 0.0313(18) 0.0226(16) 0.0323(17) 0.0015(13) -0.0005(14) -0.0001(13)
C10B 0.0317(18) 0.0325(18) 0.0281(17) 0.0037(14) 0.0004(14) 0.0010(14)
C11B 0.0325(18) 0.0346(18) 0.0241(16) -0.0016(13) 0.0016(13) 0.0000(14)
C12B 0.0278(17) 0.0225(15) 0.0278(16) -0.0001(12) -0.0014(13) 0.0020(13)
C13B 0.0225(16) 0.0239(15) 0.0247(15) 0.0026(12) -0.0022(12) -0.0015(12)
C14B 0.047(2) 0.0345(19) 0.037(2) 0.0038(16) 0.0057(17) 0.0027(17)
C15B 0.0326(18) 0.0192(15) 0.0305(17) 0.0016(12) -0.0007(14) 0.0018(13)
C16B 0.0355(19) 0.0258(16) 0.0355(19) 0.0030(14) -0.0015(15) 0.0011(14)

loop_
_atom_type_symbol
_atom_type_description
_atom_type_scat_dispersion_real
_atom_type_scat_dispersion_imag
_atom_type_scat_source
C C 0.0033 0.0016 'International Tables Vol C Tables 4.2.6.8 and 6.1.1.4'
H H 0.0000 0.0000 'International Tables Vol C Tables 4.2.6.8 and 6.1.1.4'
N N 0.0061 0.0033 'International Tables Vol C Tables 4.2.6.8 and 6.1.1.4'
S S 0.1246 0.1234 'International Tables Vol C Tables 4.2.6.8 and 6.1.1.4'
F F 0.0171 0.0103 'International Tables Vol C Tables 4.2.6.8 and 6.1.1.4'

loop_
_geom_angle_atom_site_label_1
_geom_angle_atom_site_label_2
_geom_angle_atom_site_label_3
_geom_angle
_geom_angle_site_symmetry_1
_geom_angle_site_symmetry_3
_geom_angle_publ_flag
C1A N1A C13A 120.8(2) . . ?
C1A N1A C15A 118.4(2) . . ?
C13A N1A C15A 118.2(2) . . ?
C8A S1A C6A 99.19(14) . . ?
C2A C1A N1A 121.7(3) . . ?
C2A C1A C6A 117.7(3) . . ?
N1A C1A C6A 120.6(3) . . ?
C3A C2A C1A 121.0(3) . . ?
C3A C2A H2AA 119.5 . . ?
C1A C2A H2AA 119.5 . . ?
C2A C3A C4A 120.8(3) . . ?
C2A C3A H3AA 119.6 . . ?
C4A C3A H3AA 119.6 . . ?
C3A C4A C5A 119.1(3) . . ?
C3A C4A C7A 121.0(3) . . ?
C5A C4A C7A 119.7(3) . . ?
C6A C5A C4A 120.3(3) . . ?
C6A C5A H5AA 119.8 . . ?
C4A C5A H5AA 119.8 . . ?
C5A C6A C1A 121.0(3) . . ?
C5A C6A S1A 118.2(2) . . ?
C1A C6A S1A 120.6(2) . . ?
F1A C7A F3A 107.1(3) . . ?
F1A C7A F2A 107.8(3) . . ?
F3A C7A F2A 105.1(3) . . ?
F1A C7A C4A 112.9(3) . . ?
F3A C7A C4A 112.4(3) . . ?
F2A C7A C4A 111.1(3) . . ?
C9A C8A C13A 120.9(3) . . ?
C9A C8A S1A 118.1(2) . . ?
C13A C8A S1A 120.7(2) . . ?
C10A C9A C8A 120.4(3) . . ?
C10A C9A H9AA 119.8 . . ?
C8A C9A H9AA 119.8 . . ?
C11A C10A C9A 119.3(3) . . ?
C11A C10A C14A 121.5(3) . . ?
C9A C10A C14A 119.1(3) . . ?
C10A C11A C12A 120.6(3) . . ?
C10A C11A H11A 119.7 . . ?
C12A C11A H11A 119.7 . . ?
C13A C12A C11A 120.9(3) . . ?
C13A C12A H12A 119.6 . . ?
C11A C12A H12A 119.6 . . ?
C12A C13A C8A 117.8(3) . . ?
C12A C13A N1A 121.7(3) . . ?
C8A C13A N1A 120.5(3) . . ?
F4A C14A F6A 107.1(3) . . ?
F4A C14A F5A 106.9(3) . . ?
F6A C14A F5A 106.1(3) . . ?
F4A C14A C10A 113.2(3) . . ?
F6A C14A C10A 111.8(3) . . ?
F5A C14A C10A 111.4(3) . . ?
N1A C15A C16A 115.4(3) . . ?
N1A C15A H15A 108.4 . . ?
C16A C15A H15A 108.4 . . ?
N1A C15A H15B 108.4 . . ?
C16A C15A H15B 108.4 . . ?
H15A C15A H15B 107.5 . . ?
C15A C16A H16A 109.5 . . ?
C15A C16A H16B 109.5 . . ?
H16A C16A H16B 109.5 . . ?
C15A C16A H16C 109.5 . . ?
H16A C16A H16C 109.5 . . ?
H16B C16A H16C 109.5 . . ?
C1B N1B C13B 117.5(2) . . ?
C1B N1B C15B 118.9(2) . . ?
C13B N1B C15B 118.8(2) . . ?
C8B S1B C6B 98.72(14) . . ?
C2B C1B C6B 118.1(3) . . ?
C2B C1B N1B 122.0(3) . . ?
C6B C1B N1B 119.9(3) . . ?
C1B C2B C3B 121.3(3) . . ?
C1B C2B H2BA 119.4 . . ?
C3B C2B H2BA 119.4 . . ?
C4B C3B C2B 119.4(3) . . ?
C4B C3B H3BA 120.3 . . ?
C2B C3B H3BA 120.3 . . ?
C3B C4B C5B 119.9(3) . . ?
C3B C4B C7B 120.9(3) . . ?
C5B C4B C7B 119.1(3) . . ?
C6B C5B C4B 120.7(3) . . ?
C6B C5B H5BA 119.7 . . ?
C4B C5B H5BA 119.7 . . ?
C5B C6B C1B 120.5(3) . . ?
C5B C6B S1B 119.3(2) . . ?
C1B C6B S1B 120.2(2) . . ?
F1B C7B F2B 108.2(3) . . ?
F1B C7B F3B 106.2(3) . . ?
F2B C7B F3B 104.9(3) . . ?
F1B C7B C4B 113.4(3) . . ?
F2B C7B C4B 112.4(3) . . ?
F3B C7B C4B 111.3(3) . . ?
C9B C8B C13B 120.7(3) . . ?
C9B C8B S1B 119.1(2) . . ?
C13B C8B S1B 120.1(2) . . ?
C8B C9B C10B 120.5(3) . . ?
C8B C9B H9BA 119.7 . . ?
C10B C9B H9BA 119.7 . . ?
C11B C10B C9B 119.3(3) . . ?
C11B C10B C14B 121.4(3) . . ?
C9B C10B C14B 119.2(3) . . ?
C12B C11B C10B 120.4(3) . . ?
C12B C11B H11B 119.8 . . ?
C10B C11B H11B 119.8 . . ?
C11B C12B C13B 120.9(3) . . ?
C11B C12B H12B 119.6 . . ?
C13B C12B H12B 119.6 . . ?
C12B C13B C8B 118.1(3) . . ?
C12B C13B N1B 122.1(3) . . ?
C8B C13B N1B 119.8(3) . . ?
F4B C14B F6B 107.8(3) . . ?
F4B C14B F5B 107.4(3) . . ?
F6B C14B F5B 104.9(3) . . ?
F4B C14B C10B 112.5(3) . . ?
F6B C14B C10B 111.9(3) . . ?
F5B C14B C10B 111.9(3) . . ?
N1B C15B C16B 113.1(3) . . ?
N1B C15B H15C 109.0 . . ?
C16B C15B H15C 109.0 . . ?
N1B C15B H15D 109.0 . . ?
C16B C15B H15D 109.0 . . ?
H15C C15B H15D 107.8 . . ?
C15B C16B H16D 109.5 . . ?
C15B C16B H16E 109.5 . . ?
H16D C16B H16E 109.5 . . ?
C15B C16B H16F 109.5 . . ?
H16D C16B H16F 109.5 . . ?
H16E C16B H16F 109.5 . . ?

loop_
_geom_bond_atom_site_label_1
_geom_bond_atom_site_label_2
_geom_bond_distance
_geom_bond_site_symmetry_2
_geom_bond_publ_flag
N1A C1A 1.407(4) . ?
N1A C13A 1.420(4) . ?
N1A C15A 1.473(4) . ?
S1A C8A 1.750(3) . ?
S1A C6A 1.755(3) . ?
F1A C7A 1.316(4) . ?
F2A C7A 1.342(4) . ?
F3A C7A 1.333(4) . ?
F4A C14A 1.307(4) . ?
F5A C14A 1.334(4) . ?
F6A C14A 1.328(4) . ?
C1A C2A 1.397(4) . ?
C1A C6A 1.405(4) . ?
C2A C3A 1.383(4) . ?
C2A H2AA 0.9500 . ?
C3A C4A 1.380(4) . ?
C3A H3AA 0.9500 . ?
C4A C5A 1.394(4) . ?
C4A C7A 1.503(4) . ?
C5A C6A 1.380(4) . ?
C5A H5AA 0.9500 . ?
C8A C9A 1.390(4) . ?
C8A C13A 1.406(4) . ?
C9A C10A 1.386(4) . ?
C9A H9AA 0.9500 . ?
C10A C11A 1.380(4) . ?
C10A C14A 1.511(4) . ?
C11A C12A 1.397(4) . ?
C11A H11A 0.9500 . ?
C12A C13A 1.391(4) . ?
C12A H12A 0.9500 . ?
C15A C16A 1.531(4) . ?
C15A H15A 0.9900 . ?
C15A H15B 0.9900 . ?
C16A H16A 0.9800 . ?
C16A H16B 0.9800 . ?
C16A H16C 0.9800 . ?
N1B C1B 1.413(4) . ?
N1B C13B 1.422(4) . ?
N1B C15B 1.464(4) . ?
S1B C8B 1.755(3) . ?
S1B C6B 1.758(3) . ?
F1B C7B 1.327(4) . ?
F2B C7B 1.342(4) . ?
F3B C7B 1.355(4) . ?
F4B C14B 1.319(4) . ?
F5B C14B 1.348(4) . ?
F6B C14B 1.343(4) . ?
C1B C2B 1.391(4) . ?
C1B C6B 1.405(4) . ?
C2B C3B 1.398(4) . ?
C2B H2BA 0.9500 . ?
C3B C4B 1.384(4) . ?
C3B H3BA 0.9500 . ?
C4B C5B 1.386(4) . ?
C4B C7B 1.501(4) . ?
C5B C6B 1.378(4) . ?
C5B H5BA 0.9500 . ?
C8B C9B 1.381(4) . ?
C8B C13B 1.407(4) . ?
C9B C10B 1.390(4) . ?
C9B H9BA 0.9500 . ?
C10B C11B 1.388(5) . ?
C10B C14B 1.507(5) . ?
C11B C12B 1.387(4) . ?
C11B H11B 0.9500 . ?
C12B C13B 1.397(4) . ?
C12B H12B 0.9500 . ?
C15B C16B 1.517(4) . ?
C15B H15C 0.9900 . ?
C15B H15D 0.9900 . ?
C16B H16D 0.9800 . ?
C16B H16E 0.9800 . ?
C16B H16F 0.9800 . ?

loop_
_geom_torsion_atom_site_label_1
_geom_torsion_atom_site_label_2
_geom_torsion_atom_site_label_3
_geom_torsion_atom_site_label_4
_geom_torsion
_geom_torsion_site_symmetry_1
_geom_torsion_site_symmetry_2
_geom_torsion_site_symmetry_3
_geom_torsion_site_symmetry_4
_geom_torsion_publ_flag
C13A N1A C1A C2A 151.2(3) . . . . ?
C15A N1A C1A C2A -10.3(4) . . . . ?
C13A N1A C1A C6A -29.5(4) . . . . ?
C15A N1A C1A C6A 169.0(3) . . . . ?
N1A C1A C2A C3A -179.8(3) . . . . ?
C6A C1A C2A C3A 0.9(5) . . . . ?
C1A C2A C3A C4A 0.9(5) . . . . ?
C2A C3A C4A C5A -0.6(5) . . . . ?
C2A C3A C4A C7A -175.8(3) . . . . ?
C3A C4A C5A C6A -1.6(5) . . . . ?
C7A C4A C5A C6A 173.7(3) . . . . ?
C4A C5A C6A C1A 3.5(5) . . . . ?
C4A C5A C6A S1A -171.0(2) . . . . ?
C2A C1A C6A C5A -3.1(4) . . . . ?
N1A C1A C6A C5A 177.6(3) . . . . ?
C2A C1A C6A S1A 171.3(2) . . . . ?
N1A C1A C6A S1A -8.0(4) . . . . ?
C8A S1A C6A C5A -151.0(2) . . . . ?
C8A S1A C6A C1A 34.5(3) . . . . ?
C3A C4A C7A F1A -31.0(5) . . . . ?
C5A C4A C7A F1A 153.7(3) . . . . ?
C3A C4A C7A F3A -152.3(3) . . . . ?
C5A C4A C7A F3A 32.4(4) . . . . ?
C3A C4A C7A F2A 90.2(4) . . . . ?
C5A C4A C7A F2A -85.0(4) . . . . ?
C6A S1A C8A C9A 151.7(2) . . . . ?
C6A S1A C8A C13A -33.1(3) . . . . ?
C13A C8A C9A C10A -3.0(5) . . . . ?
S1A C8A C9A C10A 172.2(2) . . . . ?
C8A C9A C10A C11A 1.9(5) . . . . ?
C8A C9A C10A C14A -174.6(3) . . . . ?
C9A C10A C11A C12A 0.4(5) . . . . ?
C14A C10A C11A C12A 176.9(3) . . . . ?
C10A C11A C12A C13A -1.8(5) . . . . ?
C11A C12A C13A C8A 0.7(4) . . . . ?
C11A C12A C13A N1A -178.1(3) . . . . ?
C9A C8A C13A C12A 1.7(4) . . . . ?
S1A C8A C13A C12A -173.4(2) . . . . ?
C9A C8A C13A N1A -179.5(3) . . . . ?
S1A C8A C13A N1A 5.5(4) . . . . ?
C1A N1A C13A C12A -150.2(3) . . . . ?
C15A N1A C13A C12A 11.3(4) . . . . ?
C1A N1A C13A C8A 31.0(4) . . . . ?
C15A N1A C13A C8A -167.5(3) . . . . ?
C11A C10A C14A F4A 13.5(5) . . . . ?
C9A C10A C14A F4A -170.0(3) . . . . ?
C11A C10A C14A F6A 134.6(3) . . . . ?
C9A C10A C14A F6A -49.0(4) . . . . ?
C11A C10A C14A F5A -107.0(4) . . . . ?
C9A C10A C14A F5A 69.5(4) . . . . ?
C1A N1A C15A C16A 80.5(3) . . . . ?
C13A N1A C15A C16A -81.5(3) . . . . ?
C13B N1B C1B C2B 139.5(3) . . . . ?
C15B N1B C1B C2B -15.8(4) . . . . ?
C13B N1B C1B C6B -41.2(4) . . . . ?
C15B N1B C1B C6B 163.5(3) . . . . ?
C6B C1B C2B C3B -1.6(5) . . . . ?
N1B C1B C2B C3B 177.7(3) . . . . ?
C1B C2B C3B C4B 1.1(5) . . . . ?
C2B C3B C4B C5B 0.8(5) . . . . ?
C2B C3B C4B C7B 179.5(3) . . . . ?
C3B C4B C5B C6B -2.2(5) . . . . ?
C7B C4B C5B C6B 179.0(3) . . . . ?
C4B C5B C6B C1B 1.7(5) . . . . ?
C4B C5B C6B S1B -176.2(2) . . . . ?
C2B C1B C6B C5B 0.2(4) . . . . ?
N1B C1B C6B C5B -179.2(3) . . . . ?
C2B C1B C6B S1B 178.1(2) . . . . ?
N1B C1B C6B S1B -1.3(4) . . . . ?
C8B S1B C6B C5B -148.1(3) . . . . ?
C8B S1B C6B C1B 34.0(3) . . . . ?
C3B C4B C7B F1B -1.5(4) . . . . ?
C5B C4B C7B F1B 177.3(3) . . . . ?
C3B C4B C7B F2B 121.6(3) . . . . ?
C5B C4B C7B F2B -59.6(4) . . . . ?
C3B C4B C7B F3B -121.1(3) . . . . ?
C5B C4B C7B F3B 57.6(4) . . . . ?
C6B S1B C8B C9B 149.6(3) . . . . ?
C6B S1B C8B C13B -34.0(3) . . . . ?
C13B C8B C9B C10B -2.0(5) . . . . ?
S1B C8B C9B C10B 174.3(3) . . . . ?
C8B C9B C10B C11B 3.3(5) . . . . ?
C8B C9B C10B C14B 179.9(3) . . . . ?
C9B C10B C11B C12B -1.9(5) . . . . ?
C14B C10B C11B C12B -178.5(3) . . . . ?
C10B C11B C12B C13B -0.8(5) . . . . ?
C11B C12B C13B C8B 2.0(5) . . . . ?
C11B C12B C13B N1B -176.4(3) . . . . ?
C9B C8B C13B C12B -0.6(5) . . . . ?
S1B C8B C13B C12B -176.9(2) . . . . ?
C9B C8B C13B N1B 177.8(3) . . . . ?
S1B C8B C13B N1B 1.5(4) . . . . ?
C1B N1B C13B C12B -140.5(3) . . . . ?
C15B N1B C13B C12B 14.8(4) . . . . ?
C1B N1B C13B C8B 41.1(4) . . . . ?
C15B N1B C13B C8B -163.6(3) . . . . ?
C11B C10B C14B F4B -18.2(5) . . . . ?
C9B C10B C14B F4B 165.3(3) . . . . ?
C11B C10B C14B F6B 103.5(4) . . . . ?
C9B C10B C14B F6B -73.1(4) . . . . ?
C11B C10B C14B F5B -139.1(3) . . . . ?
C9B C10B C14B F5B 44.3(4) . . . . ?
C1B N1B C15B C16B -61.3(4) . . . . ?
C13B N1B C15B C16B 143.7(3) . . . . ?
